data_2103639
loop_
_publ_author_name
'Greenberg, Mark'
'Shteiman, Vitaly'
'Kaftory, Menahem'

_publ_section_title
;
 Topochemically controlled solid-state methyl rearrangement in
 thiocyanurates
;
_journal_issue 3
_journal_name_full 'Acta Crystallographica Section B'
_journal_page_first 428
_journal_page_last 434
_journal_paper_doi 10.1107/S0108768101005171
_journal_volume 57
_journal_year 2001
_chemical_formula_moiety 'C6 H9 N3 O2 S'
_chemical_formula_sum 'C6 H9 N3 O2 S'
_chemical_formula_weight 187.22
_chemical_name_common 9b
_chemical_name_systematic
;
 4,6-Dimethoxy-3-methyl-1,3,5-triazine-2(3H)-thion
;
_space_group_IT_number 14
_symmetry_cell_setting monoclinic
_symmetry_space_group_name_Hall '-P 2ybc'
_symmetry_space_group_name_H-M 'P 1 21/c 1'
_audit_creation_method SHELXL-97
_cell_angle_alpha 90.00
_cell_angle_beta 110.99(3)
_cell_angle_gamma 90.00
_cell_formula_units_Z 4
_cell_length_a 7.657(3)
_cell_length_b 14.361(7)
_cell_length_c 8.433(4)
_cell_measurement_reflns_used 25
_cell_measurement_temperature 293(2)
_cell_measurement_theta_max 12.7
_cell_measurement_theta_min 2.9
_cell_volume 865.8(7)
_computing_cell_refinement 'Philips PW 110/20 (Philips, 1973)'
_computing_data_collection 'Philips PW 110/20 (Philips, 1973)'
_computing_data_reduction 'Philips PW 110/20 (Philips, 1973)'
_computing_molecular_graphics 'ORTEP-3 (Farrugia, 1997)'
_computing_publication_material 'SHELXL-97 (Sheldrick, 1997)'
_computing_structure_refinement 'SHELXL-97 (Sheldrick, 1997)'
_computing_structure_solution 'SHELXS-97 (Sheldrick, 1997)'
_diffrn_ambient_temperature 293(2)
_diffrn_measured_fraction_theta_full .999
_diffrn_measured_fraction_theta_max .999
_diffrn_measurement_device_type 'Philips PW 1100'
_diffrn_measurement_method \w/2\q
_diffrn_radiation_monochromator graphite
_diffrn_radiation_source 'fine-focus sealed tube'
_diffrn_radiation_type MoK\a
_diffrn_radiation_wavelength .71070
_diffrn_reflns_av_R_equivalents .0906
_diffrn_reflns_av_sigmaI/netI .0708
_diffrn_reflns_limit_h_max 9
_diffrn_reflns_limit_h_min -9
_diffrn_reflns_limit_k_max 16
_diffrn_reflns_limit_k_min 0
_diffrn_reflns_limit_l_max 9
_diffrn_reflns_limit_l_min -10
_diffrn_reflns_number 1730
_diffrn_reflns_theta_full 25.00
_diffrn_reflns_theta_max 25.00
_diffrn_reflns_theta_min 2.84
_diffrn_standards_decay_% 4.0
_diffrn_standards_interval_time '120 min'
_diffrn_standards_number 3
_exptl_absorpt_coefficient_mu .337
_exptl_absorpt_correction_type none
_exptl_crystal_colour 'light yellow'
_exptl_crystal_density_diffrn 1.436
_exptl_crystal_density_method 'not measured'
_exptl_crystal_description plates
_exptl_crystal_F_000 392
_exptl_crystal_size_max .45
_exptl_crystal_size_mid .38
_exptl_crystal_size_min .24
_refine_diff_density_max .366
_refine_diff_density_min -.359
_refine_ls_extinction_method none
_refine_ls_goodness_of_fit_ref 1.075
_refine_ls_hydrogen_treatment mixed
_refine_ls_matrix_type full
_refine_ls_number_parameters 112
_refine_ls_number_reflns 1520
_refine_ls_number_restraints 0
_refine_ls_restrained_S_all 1.075
_refine_ls_R_factor_all .1344
_refine_ls_R_factor_gt .0527
_refine_ls_shift/su_max .000
_refine_ls_shift/su_mean .000
_refine_ls_structure_factor_coef Fsqd
_refine_ls_weighting_details 'calc w=1/[\s^2^(Fo^2^)+(0.0325P)^2^+2.0096P] where P=(Fo^2^+2Fc^2^)/3'
_refine_ls_weighting_scheme calc
_refine_ls_wR_factor_ref .1592
_reflns_number_gt 902
_reflns_number_total 1520
_reflns_threshold_expression >2sigma(I)
_cod_data_source_file av0037.cif
_cod_data_source_block 9b
_cod_depositor_comments
;
The following automatic conversions were performed:
'_symmetry_cell_setting' value 'Monoclinic' changed to 'monoclinic'
according to '/home/saulius/struct/CIF-dictionaries/cif_core.dic'
dictionary named 'cif_core.dic' version 2.4.1 from 2010-06-29.

Automatic conversion script
Id: cif_fix_enum 1527 2010-12-29 10:47:43Z saulius 

The following automatic conversions were performed:

'_symmetry_cell_setting' value 'Monoclinic' changed to 'monoclinic'
according to /home/saulius/struct/CIF-dictionaries/cif_core.dic
dictionary named 'cif_core.dic' version 2.4.1 from 2010-06-29.

Automatic conversion script
Id: cif_fix_values 1715 2011-07-08 13:25:40Z adriana 
;
_cod_original_sg_symbol_H-M 'P 21/c'
_cod_database_code 2103639
_cod_database_fobs_code 2103639

loop_
_symmetry_equiv_pos_as_xyz
'x, y, z'
'-x, y+1/2, -z+1/2'
'-x, -y, -z'
'x, -y-1/2, z-1/2'

loop_
_atom_site_label
_atom_site_fract_x
_atom_site_fract_y
_atom_site_fract_z
_atom_site_U_iso_or_equiv
_atom_site_adp_type
_atom_site_calc_flag
_atom_site_refinement_flags
_atom_site_occupancy
_atom_site_type_symbol
S .65350(18) .12203(8) .20454(15) .0449(4) Uani d . 1 S
O1 .9234(5) -.17846(19) .1274(4) .0416(8) Uani d . 1 O
O2 .7225(4) .0157(2) -.3240(3) .0417(8) Uani d . 1 O
N1 .7932(5) -.0396(2) .1616(4) .0323(8) Uani d . 1 N
N2 .8312(5) -.0847(2) -.0980(4) .0343(8) Uani d . 1 N
N3 .6989(5) .0607(2) -.0761(4) .0334(8) Uani d . 1 N
C1 .7182(6) .0433(3) .0925(5) .0304(9) Uani d . 1 C
C2 .8461(6) -.0965(3) .0652(5) .0334(10) Uani d . 1 C
C3 .7529(6) -.0061(3) -.1635(5) .0332(10) Uani d . 1 C
C4 .9514(7) -.1985(3) .3029(5) .0464(12) Uani d . 1 C
C5 .7756(8) -.0555(4) -.4234(6) .0521(13) Uani d . 1 C
C6 .6206(7) .1495(3) -.1590(6) .0444(12) Uani d . 1 C
H4A 1.0239 -.1496 .3739 .070 Uiso calc R 1 H
H4B 1.0166 -.2566 .3350 .070 Uiso calc R 1 H
H4C .8323 -.2026 .3162 .070 Uiso calc R 1 H
H5A .9058 -.0703 -.3689 .078 Uiso calc R 1 H
H5B .7539 -.0322 -.5355 .078 Uiso calc R 1 H
H5C .7020 -.1105 -.4307 .078 Uiso calc R 1 H
H6A .6170 .1491 -.2740 .067 Uiso calc R 1 H
H6B .6977 .2000 -.0983 .067 Uiso calc R 1 H
H6C .4962 .1571 -.1587 .067 Uiso calc R 1 H

loop_
_atom_site_aniso_label
_atom_site_aniso_U_11
_atom_site_aniso_U_22
_atom_site_aniso_U_33
_atom_site_aniso_U_12
_atom_site_aniso_U_13
_atom_site_aniso_U_23
S .0576(8) .0325(6) .0474(7) .0010(6) .0220(6) -.0064(5)
C1 .029(2) .030(2) .030(2) -.0070(17) .0084(18) -.0033(17)
C2 .035(2) .033(2) .031(2) .0013(18) .0095(19) .0051(17)
C3 .036(2) .031(2) .029(2) -.0038(19) .0066(18) .0037(17)
C4 .066(3) .038(2) .035(3) .012(2) .018(2) .012(2)
C5 .068(4) .062(3) .025(2) .004(3) .015(2) -.001(2)
C6 .055(3) .029(2) .045(3) .004(2) .013(2) .0090(19)
N1 .039(2) .0274(18) .0293(18) .0008(15) .0103(16) .0015(14)
N2 .043(2) .0300(17) .0287(18) -.0010(16) .0109(16) -.0010(15)
N3 .037(2) .0246(17) .036(2) -.0015(15) .0104(16) .0039(14)
O1 .061(2) .0325(16) .0316(16) .0079(14) .0164(15) .0058(13)
O2 .0493(19) .0486(18) .0267(16) .0000(15) .0130(14) .0038(13)

loop_
_atom_type_symbol
_atom_type_description
_atom_type_scat_dispersion_real
_atom_type_scat_dispersion_imag
_atom_type_scat_source
C C .0033 .0016 'International Tables Vol C Tables 4.2.6.8 and 6.1.1.4'
N N .0061 .0033 'International Tables Vol C Tables 4.2.6.8 and 6.1.1.4'
S S .1246 .1234 'International Tables Vol C Tables 4.2.6.8 and 6.1.1.4'
O O .0106 .0060 'International Tables Vol C Tables 4.2.6.8 and 6.1.1.4'
H H .0000 .0000 'International Tables Vol C Tables 4.2.6.8 and 6.1.1.4'

loop_
_geom_angle_atom_site_label_1
_geom_angle_atom_site_label_2
_geom_angle_atom_site_label_3
_geom_angle
N1 C1 N3 117.8(4)
N1 C1 S 121.3(3)
N3 C1 S 120.9(3)
N1 C2 O1 119.7(3)
N1 C2 N2 128.4(4)
O1 C2 N2 112.0(4)
N2 C3 O2 121.6(4)
N2 C3 N3 124.3(4)
O2 C3 N3 114.1(3)
C2 N1 C1 117.1(3)
C3 N2 C2 113.5(4)
C3 N3 C1 118.9(3)
C3 N3 C6 120.3(3)
C1 N3 C6 120.9(3)
C2 O1 C4 117.3(3)
C3 O2 C5 115.7(3)
O1 C4 H4A 109.5
O1 C4 H4B 109.5
H4A C4 H4B 109.5
O1 C4 H4C 109.5
H4A C4 H4C 109.5
H4B C4 H4C 109.5
O2 C5 H5A 109.5
O2 C5 H5B 109.5
H5A C5 H5B 109.5
O2 C5 H5C 109.5
H5A C5 H5C 109.5
H5B C5 H5C 109.5
N3 C6 H6A 109.5
N3 C6 H6B 109.5
H6A C6 H6B 109.5
N3 C6 H6C 109.5
H6A C6 H6C 109.5
H6B C6 H6C 109.5

loop_
_geom_bond_atom_site_label_1
_geom_bond_atom_site_label_2
_geom_bond_distance
S C1 1.659(4)
C1 N1 1.360(5)
C1 N3 1.398(5)
C2 N1 1.315(5)
C2 O1 1.338(5)
C2 N2 1.350(5)
C3 N2 1.305(5)
C3 O2 1.326(5)
C3 N3 1.362(5)
C4 O1 1.446(5)
C5 O2 1.469(5)
C6 N3 1.474(5)
C4 H4A .9600
C4 H4B .9600
C4 H4C .9600
C5 H5A .9600
C5 H5B .9600
C5 H5C .9600
C6 H6A .9600
C6 H6B .9600
C6 H6C .9600

loop_
_geom_torsion_atom_site_label_1
_geom_torsion_atom_site_label_2
_geom_torsion_atom_site_label_3
_geom_torsion_atom_site_label_4
_geom_torsion
O1 C2 N1 C1 179.0(4)
N2 C2 N1 C1 -2.0(6)
N3 C1 N1 C2 1.6(5)
S C1 N1 C2 -177.8(3)
O2 C3 N2 C2 -178.1(4)
N3 C3 N2 C2 3.2(6)
N1 C2 N2 C3 -.3(6)
O1 C2 N2 C3 178.8(4)
N2 C3 N3 C1 -3.6(6)
O2 C3 N3 C1 177.6(3)
N2 C3 N3 C6 176.7(4)
O2 C3 N3 C6 -2.0(6)
N1 C1 N3 C3 1.0(5)
S C1 N3 C3 -179.6(3)
N1 C1 N3 C6 -179.4(4)
S C1 N3 C6 .0(5)
N1 C2 O1 C4 -2.4(6)
N2 C2 O1 C4 178.5(4)
N2 C3 O2 C5 2.3(6)
N3 C3 O2 C5 -178.8(4)

loop_
_cod_related_entry_id
_cod_related_entry_database
_cod_related_entry_code
1 ChemSpider 21140529
